data_7222353
loop_
_publ_author_name
'Pan, Xiaolin'
'Wang, He'
'xia, hongguang'
'Wu, Jie'

_publ_section_title
;
 An unexpected three-component reaction of 2-alkylenecyclobutanone,
 N'-(2-alkynylbenzylidene)hydrazide with water
;
_journal_name_full 'RSC Adv.'
_journal_paper_doi 10.1039/C5RA17787A
_journal_year 2015
_chemical_formula_sum 'C27 H22 N2 O2'
_chemical_formula_weight 406.46
_chemical_name_systematic
; 
 ? 
;
_space_group_crystal_system triclinic
_space_group_IT_number 2
_space_group_name_Hall '-P 1'
_space_group_name_H-M_alt 'P -1'
_symmetry_space_group_name_Hall '-P 1'
_symmetry_space_group_name_H-M 'P -1'
_atom_sites_solution_hydrogens mixed
_audit_creation_method SHELXL-2013
_audit_update_record
;
2015-06-29 deposited with the CCDC.
2015-09-28 downloaded from the CCDC.
;
_cell_angle_alpha 72.789(4)
_cell_angle_beta 81.884(4)
_cell_angle_gamma 68.844(4)
_cell_formula_units_Z 2
_cell_length_a 9.458(2)
_cell_length_b 10.741(3)
_cell_length_c 11.550(3)
_cell_measurement_reflns_used 3722
_cell_measurement_temperature 213(2)
_cell_measurement_theta_max 27.48
_cell_measurement_theta_min 2.31
_cell_volume 1044.5(5)
_computing_cell_refinement 'Bruker SAINT'
_computing_data_collection 'Bruker APEX2'
_computing_data_reduction 'Bruker SAINT'
_computing_molecular_graphics 'Bruker SHELXTL'
_computing_publication_material 'Bruker SHELXTL'
_computing_structure_refinement 'SHELXL-2013 (Sheldrick, 2013)'
_computing_structure_solution 'SHELXS-97 (Sheldrick, 2008)'
_diffrn_ambient_temperature 213(2)
_diffrn_measured_fraction_theta_full 0.985
_diffrn_measured_fraction_theta_max 0.983
_diffrn_measurement_device_type 'Bruker APEX-II CCD'
_diffrn_measurement_method '\f and \w scans'
_diffrn_radiation_type MoK\a
_diffrn_radiation_wavelength 0.71073
_diffrn_reflns_av_R_equivalents 0.0243
_diffrn_reflns_av_unetI/netI 0.0432
_diffrn_reflns_laue_measured_fraction_full 0.985
_diffrn_reflns_laue_measured_fraction_max 0.983
_diffrn_reflns_limit_h_max 12
_diffrn_reflns_limit_h_min -11
_diffrn_reflns_limit_k_max 13
_diffrn_reflns_limit_k_min -13
_diffrn_reflns_limit_l_max 14
_diffrn_reflns_limit_l_min -14
_diffrn_reflns_number 7562
_diffrn_reflns_point_group_measured_fraction_full 0.985
_diffrn_reflns_point_group_measured_fraction_max 0.983
_diffrn_reflns_theta_full 25.242
_diffrn_reflns_theta_max 27.488
_diffrn_reflns_theta_min 1.847
_exptl_absorpt_coefficient_mu 0.082
_exptl_absorpt_correction_T_max 0.746
_exptl_absorpt_correction_T_min 0.630
_exptl_absorpt_correction_type multi-scan
_exptl_absorpt_process_details sadabs
_exptl_crystal_colour yellow
_exptl_crystal_density_diffrn 1.292
_exptl_crystal_description prism
_exptl_crystal_F_000 428
_exptl_crystal_size_max 0.700
_exptl_crystal_size_mid 0.340
_exptl_crystal_size_min 0.200
_refine_diff_density_max 0.383
_refine_diff_density_min -0.416
_refine_diff_density_rms 0.085
_refine_ls_extinction_method none
_refine_ls_goodness_of_fit_ref 1.063
_refine_ls_hydrogen_treatment mixed
_refine_ls_matrix_type full
_refine_ls_number_parameters 285
_refine_ls_number_reflns 4712
_refine_ls_number_restraints 0
_refine_ls_restrained_S_all 1.063
_refine_ls_R_factor_all 0.0691
_refine_ls_R_factor_gt 0.0555
_refine_ls_shift/su_max 0.006
_refine_ls_shift/su_mean 0.000
_refine_ls_structure_factor_coef Fsqd
_refine_ls_weighting_details
; 
 w=1/[\s^2^(Fo^2^)+(0.1141P)^2^+0.2645P] 
 where P=(Fo^2^+2Fc^2^)/3 
;
_refine_ls_weighting_scheme calc
_refine_ls_wR_factor_gt 0.1621
_refine_ls_wR_factor_ref 0.1837
_reflns_Friedel_coverage 0.000
_reflns_number_gt 3752
_reflns_number_total 4712
_reflns_threshold_expression 'I > 2\s(I)'
_cod_data_source_file c5ra17787a2.cif
_cod_data_source_block mo_41215a
_cod_original_cell_volume 1044.5(4)
_cod_database_code 7222353
_shelx_space_group_comment
; 
The symmetry employed for this shelxl refinement is uniquely defined 
by the following loop, which should always be used as a source of 
symmetry information in preference to the above space-group names. 
They are only intended as comments. 
;
_shelx_estimated_absorpt_t_min 0.945
_shelx_estimated_absorpt_t_max 0.984
_shelxl_version_number 2013-2

loop_
_space_group_symop_operation_xyz
'x, y, z'
'-x, -y, -z'

loop_
_atom_site_label
_atom_site_type_symbol
_atom_site_fract_x
_atom_site_fract_y
_atom_site_fract_z
_atom_site_U_iso_or_equiv
_atom_site_adp_type
_atom_site_occupancy
_atom_site_site_symmetry_order
_atom_site_calc_flag
_atom_site_refinement_flags_posn
_atom_site_refinement_flags_adp
N1 N 0.07522(14) 0.57418(13) 0.20728(12) 0.0218(3) Uani 1 1 d . .
N2 N 0.15072(14) 0.48589(14) 0.30783(12) 0.0224(3) Uani 1 1 d . .
O1 O -0.44131(17) 0.3506(2) 0.2375(2) 0.0732(7) Uani 1 1 d . .
H1 H -0.652(3) 0.460(3) 0.350(3) 0.067(8) Uiso 1 1 d . .
O2 O -0.56564(14) 0.45772(15) 0.37842(13) 0.0383(3) Uani 1 1 d . .
C1 C 0.08174(16) 0.39038(16) 0.34821(14) 0.0219(3) Uani 1 1 d . .
C2 C -0.03839(17) 0.41622(16) 0.27471(15) 0.0234(3) Uani 1 1 d . .
C3 C -0.03860(16) 0.53441(16) 0.18224(14) 0.0225(3) Uani 1 1 d . .
C4 C -0.12369(17) 0.61559(17) 0.07453(15) 0.0258(4) Uani 1 1 d . .
C5 C -0.23526(19) 0.5799(2) 0.03559(17) 0.0323(4) Uani 1 1 d . .
H5 H -0.2579 0.5006 0.0812 0.039 Uiso 1 1 calc R U
C6 C -0.3115(2) 0.6607(2) -0.06910(18) 0.0397(5) Uani 1 1 d . .
H6 H -0.3846 0.6352 -0.0948 0.048 Uiso 1 1 calc R U
C7 C -0.2808(2) 0.7794(2) -0.13680(18) 0.0429(5) Uani 1 1 d . .
H7 H -0.3342 0.8342 -0.2074 0.051 Uiso 1 1 calc R U
C8 C -0.1726(2) 0.8175(2) -0.10123(17) 0.0388(4) Uani 1 1 d . .
H8 H -0.1533 0.8985 -0.1468 0.047 Uiso 1 1 calc R U
C9 C -0.09098(19) 0.73440(18) 0.00379(15) 0.0296(4) Uani 1 1 d . .
C10 C 0.0239(2) 0.77119(18) 0.04147(15) 0.0300(4) Uani 1 1 d . .
H10 H 0.0433 0.8518 -0.0051 0.036 Uiso 1 1 calc R U
C11 C 0.10514(18) 0.69399(17) 0.14153(15) 0.0250(3) Uani 1 1 d . .
C12 C 0.13477(16) 0.28079(16) 0.46043(14) 0.0228(3) Uani 1 1 d . .
C13 C 0.17113(18) 0.31527(16) 0.55754(15) 0.0248(3) Uani 1 1 d . .
H13 H 0.1631 0.4072 0.5494 0.030 Uiso 1 1 calc R U
C14 C 0.21869(18) 0.21586(18) 0.66535(16) 0.0281(4) Uani 1 1 d . .
H14 H 0.2423 0.2415 0.7293 0.034 Uiso 1 1 calc R U
C15 C 0.2322(2) 0.07842(18) 0.68067(16) 0.0305(4) Uani 1 1 d . .
C16 C 0.1990(2) 0.04388(18) 0.58282(18) 0.0350(4) Uani 1 1 d . .
H16 H 0.2091 -0.0485 0.5905 0.042 Uiso 1 1 calc R U
C17 C 0.1513(2) 0.14266(18) 0.47455(16) 0.0305(4) Uani 1 1 d . .
H17 H 0.1299 0.1164 0.4101 0.037 Uiso 1 1 calc R U
C18 C 0.2792(3) -0.0268(2) 0.80058(19) 0.0456(5) Uani 1 1 d . .
H18A H 0.3788 -0.0327 0.8187 0.068 Uiso 1 1 calc R U
H18B H 0.2825 -0.1165 0.7960 0.068 Uiso 1 1 calc R U
H18C H 0.2064 0.0013 0.8641 0.068 Uiso 1 1 calc R U
C19 C -0.15484(18) 0.34548(17) 0.29951(17) 0.0282(4) Uani 1 1 d . .
H19A H -0.1195 0.2585 0.3629 0.034 Uiso 1 1 calc R U
H19B H -0.1667 0.3232 0.2259 0.034 Uiso 1 1 calc R U
C20 C -0.30907(18) 0.43700(18) 0.34016(16) 0.0275(4) Uani 1 1 d . .
H20A H -0.3089 0.4249 0.4276 0.033 Uiso 1 1 calc R U
H20B H -0.3213 0.5341 0.2996 0.033 Uiso 1 1 calc R U
C21 C -0.44306(18) 0.40705(18) 0.31402(17) 0.0305(4) Uani 1 1 d . .
C22 C 0.21318(18) 0.73700(16) 0.18915(15) 0.0254(3) Uani 1 1 d . .
C23 C 0.1842(2) 0.76436(18) 0.30293(16) 0.0314(4) Uani 1 1 d . .
H23 H 0.1007 0.7488 0.3517 0.038 Uiso 1 1 calc R U
C24 C 0.2782(2) 0.8143(2) 0.34387(18) 0.0366(4) Uani 1 1 d . .
H24 H 0.2583 0.8328 0.4203 0.044 Uiso 1 1 calc R U
C25 C 0.4014(2) 0.8372(2) 0.2724(2) 0.0392(5) Uani 1 1 d . .
H25 H 0.4649 0.8713 0.3004 0.047 Uiso 1 1 calc R U
C26 C 0.4314(2) 0.8102(2) 0.1601(2) 0.0397(5) Uani 1 1 d . .
H26 H 0.5157 0.8253 0.1122 0.048 Uiso 1 1 calc R U
C27 C 0.3370(2) 0.76072(19) 0.11765(17) 0.0329(4) Uani 1 1 d . .
H27 H 0.3570 0.7434 0.0408 0.040 Uiso 1 1 calc R U

loop_
_atom_site_aniso_label
_atom_site_aniso_U_11
_atom_site_aniso_U_22
_atom_site_aniso_U_33
_atom_site_aniso_U_23
_atom_site_aniso_U_13
_atom_site_aniso_U_12
N1 0.0184(6) 0.0244(7) 0.0237(6) -0.0069(5) -0.0016(5) -0.0078(5)
N2 0.0177(6) 0.0244(6) 0.0249(7) -0.0054(5) -0.0023(5) -0.0071(5)
O1 0.0274(8) 0.1123(16) 0.1172(16) -0.0902(14) 0.0027(9) -0.0211(9)
O2 0.0206(6) 0.0581(9) 0.0433(8) -0.0205(7) 0.0008(5) -0.0168(6)
C1 0.0169(7) 0.0242(7) 0.0268(8) -0.0107(6) 0.0014(6) -0.0071(6)
C2 0.0173(7) 0.0257(8) 0.0308(8) -0.0135(6) 0.0002(6) -0.0070(6)
C3 0.0162(7) 0.0271(8) 0.0268(8) -0.0128(6) 0.0002(6) -0.0059(6)
C4 0.0180(7) 0.0334(9) 0.0258(8) -0.0148(7) -0.0005(6) -0.0030(6)
C5 0.0218(8) 0.0440(10) 0.0336(9) -0.0197(8) -0.0036(7) -0.0057(7)
C6 0.0219(8) 0.0654(13) 0.0351(10) -0.0272(9) -0.0038(7) -0.0063(8)
C7 0.0309(9) 0.0596(13) 0.0279(9) -0.0138(9) -0.0088(7) 0.0011(9)
C8 0.0341(10) 0.0428(11) 0.0287(9) -0.0071(8) -0.0035(7) -0.0017(8)
C9 0.0258(8) 0.0347(9) 0.0248(8) -0.0109(7) -0.0012(6) -0.0037(7)
C10 0.0301(8) 0.0299(8) 0.0275(8) -0.0044(7) -0.0004(7) -0.0101(7)
C11 0.0230(7) 0.0271(8) 0.0254(8) -0.0073(6) 0.0023(6) -0.0098(6)
C12 0.0173(7) 0.0239(8) 0.0278(8) -0.0082(6) 0.0002(6) -0.0068(6)
C13 0.0206(7) 0.0240(8) 0.0319(8) -0.0098(6) 0.0000(6) -0.0082(6)
C14 0.0232(8) 0.0322(9) 0.0288(8) -0.0104(7) -0.0017(6) -0.0073(7)
C15 0.0280(8) 0.0288(8) 0.0308(9) -0.0051(7) 0.0006(7) -0.0079(7)
C16 0.0423(10) 0.0236(8) 0.0390(10) -0.0071(7) -0.0013(8) -0.0119(7)
C17 0.0338(9) 0.0274(8) 0.0327(9) -0.0109(7) -0.0008(7) -0.0110(7)
C18 0.0525(12) 0.0371(10) 0.0377(11) 0.0006(8) -0.0046(9) -0.0112(9)
C19 0.0189(7) 0.0278(8) 0.0424(10) -0.0133(7) -0.0016(6) -0.0097(6)
C20 0.0200(7) 0.0328(8) 0.0357(9) -0.0134(7) -0.0009(6) -0.0125(6)
C21 0.0212(8) 0.0313(9) 0.0436(10) -0.0143(7) -0.0041(7) -0.0096(7)
C22 0.0223(7) 0.0226(7) 0.0307(8) -0.0045(6) -0.0004(6) -0.0090(6)
C23 0.0282(8) 0.0348(9) 0.0345(9) -0.0108(7) 0.0038(7) -0.0150(7)
C24 0.0398(10) 0.0358(9) 0.0398(10) -0.0128(8) -0.0032(8) -0.0162(8)
C25 0.0296(9) 0.0351(9) 0.0584(12) -0.0132(9) -0.0063(8) -0.0152(8)
C26 0.0257(9) 0.0410(10) 0.0548(12) -0.0125(9) 0.0066(8) -0.0174(8)
C27 0.0295(9) 0.0352(9) 0.0339(9) -0.0076(7) 0.0048(7) -0.0142(7)

loop_
_atom_type_symbol
_atom_type_description
_atom_type_scat_dispersion_real
_atom_type_scat_dispersion_imag
_atom_type_scat_source
C C 0.0033 0.0016 'International Tables Vol C Tables 4.2.6.8 and 6.1.1.4'
H H 0.0000 0.0000 'International Tables Vol C Tables 4.2.6.8 and 6.1.1.4'
N N 0.0061 0.0033 'International Tables Vol C Tables 4.2.6.8 and 6.1.1.4'
O O 0.0106 0.0060 'International Tables Vol C Tables 4.2.6.8 and 6.1.1.4'

loop_
_geom_angle_atom_site_label_1
_geom_angle_atom_site_label_2
_geom_angle_atom_site_label_3
_geom_angle
N2 N1 C3 112.22(12)
N2 N1 C11 123.32(13)
C3 N1 C11 124.39(14)
C1 N2 N1 104.69(12)
C21 O2 H1 112.8(18)
N2 C1 C2 112.12(14)
N2 C1 C12 118.11(13)
C2 C1 C12 129.73(14)
C3 C2 C1 104.86(13)
C3 C2 C19 126.87(14)
C1 C2 C19 127.74(15)
N1 C3 C2 106.08(13)
N1 C3 C4 118.12(14)
C2 C3 C4 135.79(14)
C9 C4 C5 118.59(16)
C9 C4 C3 118.25(14)
C5 C4 C3 123.15(16)
C6 C5 C4 120.47(19)
C6 C5 H5 119.8
C4 C5 H5 119.8
C5 C6 C7 120.50(18)
C5 C6 H6 119.7
C7 C6 H6 119.7
C8 C7 C6 120.53(18)
C8 C7 H7 119.7
C6 C7 H7 119.7
C7 C8 C9 119.76(19)
C7 C8 H8 120.1
C9 C8 H8 120.1
C4 C9 C8 120.10(17)
C4 C9 C10 119.26(15)
C8 C9 C10 120.62(17)
C11 C10 C9 122.47(16)
C11 C10 H10 118.8
C9 C10 H10 118.8
C10 C11 N1 117.29(15)
C10 C11 C22 123.41(15)
N1 C11 C22 119.08(14)
C17 C12 C13 118.01(15)
C17 C12 C1 122.84(14)
C13 C12 C1 119.15(14)
C14 C13 C12 120.96(15)
C14 C13 H13 119.5
C12 C13 H13 119.5
C13 C14 C15 121.17(16)
C13 C14 H14 119.4
C15 C14 H14 119.4
C14 C15 C16 117.70(16)
C14 C15 C18 120.03(17)
C16 C15 C18 122.26(16)
C17 C16 C15 121.53(16)
C17 C16 H16 119.2
C15 C16 H16 119.2
C16 C17 C12 120.60(16)
C16 C17 H17 119.7
C12 C17 H17 119.7
C15 C18 H18A 109.5
C15 C18 H18B 109.5
H18A C18 H18B 109.5
C15 C18 H18C 109.5
H18A C18 H18C 109.5
H18B C18 H18C 109.5
C2 C19 C20 111.59(13)
C2 C19 H19A 109.3
C20 C19 H19A 109.3
C2 C19 H19B 109.3
C20 C19 H19B 109.3
H19A C19 H19B 108.0
C21 C20 C19 114.46(14)
C21 C20 H20A 108.6
C19 C20 H20A 108.6
C21 C20 H20B 108.6
C19 C20 H20B 108.6
H20A C20 H20B 107.6
O1 C21 O2 123.60(16)
O1 C21 C20 123.93(16)
O2 C21 C20 112.33(15)
C27 C22 C23 119.40(15)
C27 C22 C11 120.51(15)
C23 C22 C11 119.91(14)
C24 C23 C22 120.18(16)
C24 C23 H23 119.9
C22 C23 H23 119.9
C23 C24 C25 120.05(18)
C23 C24 H24 120.0
C25 C24 H24 120.0
C26 C25 C24 120.31(17)
C26 C25 H25 119.8
C24 C25 H25 119.8
C25 C26 C27 120.12(17)
C25 C26 H26 119.9
C27 C26 H26 119.9
C22 C27 C26 119.94(17)
C22 C27 H27 120.0
C26 C27 H27 120.0

loop_
_geom_bond_atom_site_label_1
_geom_bond_atom_site_label_2
_geom_bond_distance
N1 N2 1.3607(18)
N1 C3 1.3849(19)
N1 C11 1.392(2)
N2 C1 1.345(2)
O1 C21 1.206(2)
O2 C21 1.317(2)
O2 H1 0.91(3)
C1 C2 1.412(2)
C1 C12 1.474(2)
C2 C3 1.396(2)
C2 C19 1.503(2)
C3 C4 1.446(2)
C4 C9 1.410(3)
C4 C5 1.411(2)
C5 C6 1.381(3)
C5 H5 0.9400
C6 C7 1.391(3)
C6 H6 0.9400
C7 C8 1.380(3)
C7 H7 0.9400
C8 C9 1.411(2)
C8 H8 0.9400
C9 C10 1.439(2)
C10 C11 1.355(2)
C10 H10 0.9400
C11 C22 1.487(2)
C12 C17 1.396(2)
C12 C13 1.400(2)
C13 C14 1.385(2)
C13 H13 0.9400
C14 C15 1.394(2)
C14 H14 0.9400
C15 C16 1.395(3)
C15 C18 1.509(3)
C16 C17 1.386(3)
C16 H16 0.9400
C17 H17 0.9400
C18 H18A 0.9700
C18 H18B 0.9700
C18 H18C 0.9700
C19 C20 1.536(2)
C19 H19A 0.9800
C19 H19B 0.9800
C20 C21 1.504(2)
C20 H20A 0.9800
C20 H20B 0.9800
C22 C27 1.392(2)
C22 C23 1.399(2)
C23 C24 1.384(2)
C23 H23 0.9400
C24 C25 1.384(3)
C24 H24 0.9400
C25 C26 1.380(3)
C25 H25 0.9400
C26 C27 1.393(3)
C26 H26 0.9400
C27 H27 0.9400

loop_
_geom_hbond_atom_site_label_D
_geom_hbond_atom_site_label_H
_geom_hbond_atom_site_label_A
_geom_hbond_distance_DH
_geom_hbond_distance_HA
_geom_hbond_distance_DA
_geom_hbond_angle_DHA
_geom_hbond_site_symmetry_A
O2 H1 N2 0.91(3) 1.90(3) 2.7999(18) 170(3) 1_455

loop_
_geom_torsion_atom_site_label_1
_geom_torsion_atom_site_label_2
_geom_torsion_atom_site_label_3
_geom_torsion_atom_site_label_4
_geom_torsion
C3 N1 N2 C1 -1.13(16)
C11 N1 N2 C1 175.90(14)
N1 N2 C1 C2 -0.15(17)
N1 N2 C1 C12 -177.97(12)
N2 C1 C2 C3 1.31(17)
C12 C1 C2 C3 178.81(15)
N2 C1 C2 C19 -170.72(14)
C12 C1 C2 C19 6.8(3)
N2 N1 C3 C2 1.96(17)
C11 N1 C3 C2 -175.04(14)
N2 N1 C3 C4 -177.26(12)
C11 N1 C3 C4 5.8(2)
C1 C2 C3 N1 -1.88(16)
C19 C2 C3 N1 170.24(14)
C1 C2 C3 C4 177.12(17)
C19 C2 C3 C4 -10.8(3)
N1 C3 C4 C9 -2.8(2)
C2 C3 C4 C9 178.25(17)
N1 C3 C4 C5 175.74(14)
C2 C3 C4 C5 -3.2(3)
C9 C4 C5 C6 -0.6(2)
C3 C4 C5 C6 -179.14(15)
C4 C5 C6 C7 -0.9(3)
C5 C6 C7 C8 0.8(3)
C6 C7 C8 C9 0.8(3)
C5 C4 C9 C8 2.1(2)
C3 C4 C9 C8 -179.24(15)
C5 C4 C9 C10 -179.21(15)
C3 C4 C9 C10 -0.6(2)
C7 C8 C9 C4 -2.2(3)
C7 C8 C9 C10 179.10(17)
C4 C9 C10 C11 1.5(3)
C8 C9 C10 C11 -179.79(16)
C9 C10 C11 N1 1.0(2)
C9 C10 C11 C22 -173.67(15)
N2 N1 C11 C10 178.52(14)
C3 N1 C11 C10 -4.8(2)
N2 N1 C11 C22 -6.6(2)
C3 N1 C11 C22 170.10(14)
N2 C1 C12 C17 -138.90(16)
C2 C1 C12 C17 43.7(2)
N2 C1 C12 C13 40.8(2)
C2 C1 C12 C13 -136.55(17)
C17 C12 C13 C14 -1.5(2)
C1 C12 C13 C14 178.80(14)
C12 C13 C14 C15 0.1(2)
C13 C14 C15 C16 1.2(2)
C13 C14 C15 C18 -177.93(17)
C14 C15 C16 C17 -1.2(3)
C18 C15 C16 C17 177.91(18)
C15 C16 C17 C12 -0.1(3)
C13 C12 C17 C16 1.5(2)
C1 C12 C17 C16 -178.80(15)
C3 C2 C19 C20 -66.4(2)
C1 C2 C19 C20 103.98(18)
C2 C19 C20 C21 154.15(15)
C19 C20 C21 O1 -22.1(3)
C19 C20 C21 O2 162.17(15)
C10 C11 C22 C27 -59.8(2)
N1 C11 C22 C27 125.58(17)
C10 C11 C22 C23 115.15(19)
N1 C11 C22 C23 -59.4(2)
C27 C22 C23 C24 -0.1(3)
C11 C22 C23 C24 -175.17(16)
C22 C23 C24 C25 -0.1(3)
C23 C24 C25 C26 -0.1(3)
C24 C25 C26 C27 0.5(3)
C23 C22 C27 C26 0.5(3)
C11 C22 C27 C26 175.54(16)
C25 C26 C27 C22 -0.7(3)
